data_7022307
loop_
_publ_author_name
'Basu Baul, Tushar S.'
'Kundu, Sajal'
'Mitra, Sivaprasad'
'H\"opfl, Herbert'
'Tiekink, Edward R. T.'
'Linden, Anthony'

_publ_section_title
;
 The influence of counter ion and ligand methyl substitution on the
 solid-state structures and photophysical properties of mercury(II)
 complexes with (E)-N-(pyridin-2-ylmethylidene)arylamines.
;
_journal_issue 5
_journal_name_full 'Dalton transactions (Cambridge, England : 2003)'
_journal_page_first 1905
_journal_page_last 1920
_journal_paper_doi 10.1039/c2dt32283h
_journal_volume 42
_journal_year 2013
_chemical_formula_moiety 'C26 H24 Cl4 Hg2 N4'
_chemical_formula_sum 'C26 H24 Cl4 Hg2 N4'
_chemical_formula_weight 935.47
_chemical_name_systematic
;
?
;
_space_group_IT_number 2
_symmetry_cell_setting triclinic
_symmetry_space_group_name_Hall '-P 1'
_symmetry_space_group_name_H-M 'P -1'
_atom_sites_solution_hydrogens geom
_atom_sites_solution_primary direct
_atom_sites_solution_secondary difmap
_audit_creation_method SHELXL-97
_cell_angle_alpha 115.149(2)
_cell_angle_beta 99.505(2)
_cell_angle_gamma 100.406(2)
_cell_formula_units_Z 2
_cell_length_a 8.2038(11)
_cell_length_b 13.8179(19)
_cell_length_c 14.4494(19)
_cell_measurement_reflns_used 3022
_cell_measurement_temperature 293(2)
_cell_measurement_theta_max 22.62
_cell_measurement_theta_min 2.62
_cell_volume 1403.5(3)
_computing_cell_refinement 'Bruker SAINT'
_computing_data_collection 'Bruker SMART'
_computing_data_reduction 'Bruker SAINT'
_computing_molecular_graphics 'Bruker SHELXTL'
_computing_publication_material 'Bruker SHELXTL'
_computing_structure_refinement 'SHELXL-97 (Sheldrick, 1997)'
_computing_structure_solution 'SHELXS-97 (Sheldrick, 1990)'
_diffrn_ambient_temperature 293(2)
_diffrn_measured_fraction_theta_full 0.998
_diffrn_measured_fraction_theta_max 0.998
_diffrn_measurement_device_type 'CCD area detector'
_diffrn_measurement_method '\f and \w scans'
_diffrn_radiation_monochromator graphite
_diffrn_radiation_source 'fine-focus sealed tube'
_diffrn_radiation_type MoK\a
_diffrn_radiation_wavelength 0.71073
_diffrn_reflns_av_R_equivalents 0.0555
_diffrn_reflns_av_sigmaI/netI 0.0826
_diffrn_reflns_limit_h_max 9
_diffrn_reflns_limit_h_min -9
_diffrn_reflns_limit_k_max 16
_diffrn_reflns_limit_k_min -16
_diffrn_reflns_limit_l_max 17
_diffrn_reflns_limit_l_min -17
_diffrn_reflns_number 13697
_diffrn_reflns_theta_full 25.00
_diffrn_reflns_theta_max 25.00
_diffrn_reflns_theta_min 1.62
_exptl_absorpt_coefficient_mu 11.330
_exptl_absorpt_correction_T_max 0.28
_exptl_absorpt_correction_T_min 0.21
_exptl_absorpt_correction_type multi-scan
_exptl_absorpt_process_details SADABS
_exptl_crystal_colour yellow
_exptl_crystal_density_diffrn 2.214
_exptl_crystal_density_method 'not measured'
_exptl_crystal_description 'rectangular prism'
_exptl_crystal_F_000 872
_exptl_crystal_size_max 0.20
_exptl_crystal_size_mid 0.16
_exptl_crystal_size_min 0.15
_refine_diff_density_max 1.381
_refine_diff_density_min -1.078
_refine_diff_density_rms 0.287
_refine_ls_extinction_method none
_refine_ls_goodness_of_fit_ref 1.039
_refine_ls_hydrogen_treatment constr
_refine_ls_matrix_type full
_refine_ls_number_parameters 327
_refine_ls_number_reflns 4934
_refine_ls_number_restraints 0
_refine_ls_restrained_S_all 1.039
_refine_ls_R_factor_all 0.0608
_refine_ls_R_factor_gt 0.0402
_refine_ls_shift/su_max 0.000
_refine_ls_shift/su_mean 0.000
_refine_ls_structure_factor_coef Fsqd
_refine_ls_weighting_details 'calc w=1/[\s^2^(Fo^2^)+(0.0585P)^2^+0.0000P] where P=(Fo^2^+2Fc^2^)/3'
_refine_ls_weighting_scheme calc
_refine_ls_wR_factor_gt 0.1013
_refine_ls_wR_factor_ref 0.1334
_reflns_number_gt 3716
_reflns_number_total 4934
_reflns_threshold_expression I>2\s(I)
_cod_data_source_file c2dt32283h.txt
_cod_data_source_block 4a
_cod_depositor_comments
;
The following automatic conversions were performed:

'_symmetry_cell_setting' value 'Triclinic' changed to 'triclinic'
according to /home/saulius/struct/CIF-dictionaries/cif_core.dic
dictionary named 'cif_core.dic' version 2.4.2 from 2011-04-26.

Automatic conversion script
Id: cif_fix_values 1891 2012-01-12 08:04:46Z andrius 
;
_cod_database_code 7022307

loop_
_symmetry_equiv_pos_as_xyz
'x, y, z'
'-x, -y, -z'

loop_
_atom_site_label
_atom_site_type_symbol
_atom_site_fract_x
_atom_site_fract_y
_atom_site_fract_z
_atom_site_U_iso_or_equiv
_atom_site_adp_type
_atom_site_occupancy
_atom_site_symmetry_multiplicity
_atom_site_calc_flag
_atom_site_refinement_flags
Hg1 Hg 0.76696(5) 0.13482(4) 0.69235(3) 0.04575(17) Uani 1 1 d .
Cl1 Cl 0.8780(3) 0.0859(2) 0.8318(2) 0.0442(6) Uani 1 1 d .
Cl2 Cl 0.5507(3) 0.2291(2) 0.7412(2) 0.0500(7) Uani 1 1 d .
N1 N 0.8470(10) 0.1007(7) 0.5419(6) 0.0343(18) Uani 1 1 d .
N2 N 0.9797(10) 0.3069(7) 0.7205(6) 0.0367(19) Uani 1 1 d .
C1 C 0.9377(12) 0.1888(9) 0.5373(7) 0.036(2) Uani 1 1 d .
C2 C 0.9777(13) 0.1757(9) 0.4430(8) 0.046(3) Uani 1 1 d .
H2 H 1.0387 0.2370 0.4392 0.055 Uiso 1 1 calc R
C3 C 0.9262(13) 0.0713(10) 0.3554(8) 0.046(3) Uani 1 1 d .
H3 H 0.9545 0.0620 0.2930 0.055 Uiso 1 1 calc R
C4 C 0.8358(12) -0.0163(9) 0.3604(8) 0.042(2) Uani 1 1 d .
H4 H 0.8011 -0.0868 0.3021 0.050 Uiso 1 1 calc R
C5 C 0.7946(12) 0.0001(9) 0.4542(7) 0.039(2) Uani 1 1 d .
H5 H 0.7285 -0.0604 0.4569 0.046 Uiso 1 1 calc R
C6 C 0.9939(13) 0.2974(9) 0.6318(8) 0.041(2) Uani 1 1 d .
H6 H 1.0411 0.3606 0.6264 0.050 Uiso 1 1 calc R
C7 C 1.0349(14) 0.4175(8) 0.8096(8) 0.042(3) Uani 1 1 d .
C8 C 0.9535(14) 0.4955(9) 0.8031(9) 0.048(3) Uani 1 1 d .
H8 H 0.8682 0.4763 0.7423 0.057 Uiso 1 1 calc R
C9 C 1.0005(18) 0.6018(10) 0.8880(10) 0.060(3) Uani 1 1 d .
H9 H 0.9471 0.6550 0.8858 0.072 Uiso 1 1 calc R
C10 C 1.1280(17) 0.6261(10) 0.9752(9) 0.060(3) Uani 1 1 d .
H10 H 1.1622 0.6975 1.0323 0.073 Uiso 1 1 calc R
C11 C 1.2062(14) 0.5494(9) 0.9811(8) 0.047(3) Uani 1 1 d .
H11 H 1.2926 0.5693 1.0417 0.056 Uiso 1 1 calc R
C12 C 1.1595(14) 0.4434(9) 0.8991(8) 0.043(3) Uani 1 1 d .
C13 C 1.2398(14) 0.3584(10) 0.9064(10) 0.058(3) Uani 1 1 d .
H13A H 1.3135 0.3880 0.9768 0.087 Uiso 1 1 calc R
H13B H 1.3065 0.3385 0.8560 0.087 Uiso 1 1 calc R
H13C H 1.1516 0.2935 0.8912 0.087 Uiso 1 1 calc R
Hg21 Hg 0.61428(6) -0.13467(4) 0.73109(4) 0.04734(17) Uani 1 1 d .
Cl21 Cl 0.5429(4) -0.1038(2) 0.5778(2) 0.0511(7) Uani 1 1 d .
Cl22 Cl 0.8214(4) -0.2262(3) 0.7611(3) 0.0586(8) Uani 1 1 d .
N21 N 0.4471(10) -0.0452(7) 0.8373(6) 0.040(2) Uani 1 1 d .
N22 N 0.3817(11) -0.2712(7) 0.7412(7) 0.043(2) Uani 1 1 d .
C21 C 0.3298(13) -0.1066(9) 0.8603(8) 0.042(3) Uani 1 1 d .
C22 C 0.2344(14) -0.0587(11) 0.9268(9) 0.055(3) Uani 1 1 d .
H22 H 0.1607 -0.1017 0.9462 0.066 Uiso 1 1 calc R
C23 C 0.2469(15) 0.0514(11) 0.9648(9) 0.060(3) Uani 1 1 d .
H23 H 0.1793 0.0838 1.0080 0.072 Uiso 1 1 calc R
C24 C 0.3616(15) 0.1141(10) 0.9380(9) 0.054(3) Uani 1 1 d .
H24 H 0.3720 0.1895 0.9625 0.064 Uiso 1 1 calc R
C25 C 0.4597(14) 0.0640(9) 0.8753(9) 0.046(3) Uani 1 1 d .
H25 H 0.5380 0.1068 0.8581 0.055 Uiso 1 1 calc R
C26 C 0.3143(13) -0.2262(9) 0.8140(8) 0.045(3) Uani 1 1 d .
H26 H 0.2537 -0.2690 0.8391 0.054 Uiso 1 1 calc R
C27 C 0.3778(13) -0.3855(9) 0.7022(8) 0.042(3) Uani 1 1 d .
C28 C 0.4386(17) -0.4244(11) 0.7711(11) 0.065(4) Uani 1 1 d .
H28 H 0.4683 -0.3795 0.8442 0.078 Uiso 1 1 calc R
C29 C 0.4537(16) -0.5302(12) 0.7288(12) 0.067(4) Uani 1 1 d .
H29 H 0.4967 -0.5568 0.7742 0.081 Uiso 1 1 calc R
C30 C 0.4069(16) -0.5987(10) 0.6207(13) 0.067(4) Uani 1 1 d .
H30 H 0.4181 -0.6707 0.5941 0.081 Uiso 1 1 calc R
C31 C 0.3433(16) -0.5609(10) 0.5514(10) 0.061(3) Uani 1 1 d .
H31 H 0.3128 -0.6073 0.4785 0.074 Uiso 1 1 calc R
C32 C 0.3252(14) -0.4545(10) 0.5906(10) 0.053(3) Uani 1 1 d .
C33 C 0.2486(19) -0.4148(12) 0.5160(10) 0.079(4) Uani 1 1 d .
H33A H 0.2233 -0.4722 0.4440 0.118 Uiso 1 1 calc R
H33B H 0.3292 -0.3492 0.5257 0.118 Uiso 1 1 calc R
H33C H 0.1444 -0.3976 0.5306 0.118 Uiso 1 1 calc R

loop_
_atom_site_aniso_label
_atom_site_aniso_U_11
_atom_site_aniso_U_22
_atom_site_aniso_U_33
_atom_site_aniso_U_23
_atom_site_aniso_U_13
_atom_site_aniso_U_12
Hg1 0.0585(3) 0.0429(3) 0.0450(3) 0.0229(2) 0.0255(2) 0.0185(2)
Cl1 0.0547(16) 0.0374(15) 0.0388(14) 0.0172(12) 0.0092(12) 0.0144(13)
Cl2 0.0512(16) 0.0397(16) 0.0564(17) 0.0174(13) 0.0138(13) 0.0204(13)
N1 0.040(5) 0.030(5) 0.032(5) 0.014(4) 0.012(4) 0.007(4)
N2 0.043(5) 0.030(5) 0.031(5) 0.011(4) 0.007(4) 0.006(4)
C1 0.038(5) 0.042(6) 0.031(5) 0.017(5) 0.011(4) 0.016(5)
C2 0.046(6) 0.038(7) 0.047(7) 0.017(6) 0.014(5) 0.004(5)
C3 0.050(6) 0.058(8) 0.028(6) 0.018(6) 0.015(5) 0.014(6)
C4 0.042(6) 0.048(7) 0.027(5) 0.010(5) 0.007(4) 0.014(5)
C5 0.040(6) 0.040(6) 0.030(5) 0.015(5) 0.003(4) 0.006(5)
C6 0.049(6) 0.034(6) 0.035(6) 0.014(5) 0.007(5) 0.005(5)
C7 0.051(6) 0.032(6) 0.039(6) 0.013(5) 0.021(5) 0.002(5)
C8 0.059(7) 0.051(7) 0.043(7) 0.026(6) 0.023(6) 0.020(6)
C9 0.092(10) 0.043(7) 0.065(8) 0.029(7) 0.047(8) 0.029(7)
C10 0.077(9) 0.034(7) 0.048(8) 0.005(6) 0.023(7) -0.003(6)
C11 0.050(6) 0.035(7) 0.040(6) 0.009(5) 0.010(5) 0.003(5)
C12 0.050(6) 0.044(7) 0.027(6) 0.008(5) 0.020(5) 0.012(5)
C13 0.049(7) 0.061(8) 0.068(8) 0.031(7) 0.022(6) 0.018(6)
Hg21 0.0533(3) 0.0461(3) 0.0568(3) 0.0315(2) 0.0235(2) 0.0197(2)
Cl21 0.0583(17) 0.0513(18) 0.0478(16) 0.0281(14) 0.0130(13) 0.0134(14)
Cl22 0.0565(17) 0.0536(19) 0.075(2) 0.0353(17) 0.0164(15) 0.0250(15)
N21 0.044(5) 0.043(5) 0.033(5) 0.017(4) 0.009(4) 0.015(4)
N22 0.053(5) 0.041(5) 0.040(5) 0.024(4) 0.012(4) 0.011(4)
C21 0.040(6) 0.052(7) 0.041(6) 0.023(6) 0.015(5) 0.017(5)
C22 0.043(6) 0.071(9) 0.051(7) 0.030(7) 0.013(6) 0.012(6)
C23 0.060(8) 0.072(10) 0.040(7) 0.015(7) 0.016(6) 0.030(7)
C24 0.064(8) 0.044(7) 0.054(7) 0.020(6) 0.017(6) 0.026(6)
C25 0.050(6) 0.038(7) 0.056(7) 0.026(6) 0.016(5) 0.014(5)
C26 0.049(6) 0.047(7) 0.044(7) 0.025(6) 0.015(5) 0.012(5)
C27 0.046(6) 0.038(6) 0.046(7) 0.022(5) 0.022(5) 0.007(5)
C28 0.082(9) 0.057(9) 0.069(9) 0.042(8) 0.027(7) 0.013(7)
C29 0.061(8) 0.062(9) 0.095(11) 0.054(9) 0.014(8) 0.017(7)
C30 0.069(9) 0.035(7) 0.110(12) 0.040(8) 0.038(9) 0.017(7)
C31 0.072(8) 0.043(7) 0.062(8) 0.016(7) 0.035(7) 0.007(6)
C32 0.043(6) 0.053(8) 0.072(9) 0.035(7) 0.025(6) 0.011(6)
C33 0.104(11) 0.070(10) 0.060(9) 0.032(8) 0.023(8) 0.015(9)

loop_
_atom_type_symbol
_atom_type_description
_atom_type_scat_dispersion_real
_atom_type_scat_dispersion_imag
_atom_type_scat_source
C C 0.0033 0.0016 'International Tables Vol C Tables 4.2.6.8 and 6.1.1.4'
H H 0.0000 0.0000 'International Tables Vol C Tables 4.2.6.8 and 6.1.1.4'
N N 0.0061 0.0033 'International Tables Vol C Tables 4.2.6.8 and 6.1.1.4'
Cl Cl 0.1484 0.1585 'International Tables Vol C Tables 4.2.6.8 and 6.1.1.4'
Hg Hg -2.3894 9.2266 'International Tables Vol C Tables 4.2.6.8 and 6.1.1.4'

loop_
_geom_angle_atom_site_label_1
_geom_angle_atom_site_label_2
_geom_angle_atom_site_label_3
_geom_angle
N1 Hg1 Cl2 123.3(2)
N1 Hg1 Cl1 127.7(2)
Cl2 Hg1 Cl1 108.93(9)
N1 Hg1 N2 70.8(3)
Cl2 Hg1 N2 93.6(2)
Cl1 Hg1 N2 108.17(19)
Hg1 Cl1 Hg21 94.09(8)
C1 N1 C5 119.0(8)
C1 N1 Hg1 116.8(6)
C5 N1 Hg1 123.9(6)
C6 N2 C7 117.7(8)
C6 N2 Hg1 109.2(6)
C7 N2 Hg1 129.5(6)
N1 C1 C2 120.0(9)
N1 C1 C6 119.0(8)
C2 C1 C6 121.0(9)
C3 C2 C1 119.7(10)
C3 C2 H2 120.1
C1 C2 H2 120.1
C4 C3 C2 120.0(9)
C4 C3 H3 120.0
C2 C3 H3 120.0
C3 C4 C5 118.8(10)
C3 C4 H4 120.6
C5 C4 H4 120.6
N1 C5 C4 122.5(9)
N1 C5 H5 118.8
C4 C5 H5 118.8
N2 C6 C1 121.1(9)
N2 C6 H6 119.4
C1 C6 H6 119.4
C12 C7 C8 121.3(10)
C12 C7 N2 120.7(10)
C8 C7 N2 117.9(10)
C9 C8 C7 119.5(11)
C9 C8 H8 120.2
C7 C8 H8 120.2
C10 C9 C8 117.9(12)
C10 C9 H9 121.0
C8 C9 H9 121.0
C11 C10 C9 122.2(11)
C11 C10 H10 118.9
C9 C10 H10 118.9
C10 C11 C12 120.8(11)
C10 C11 H11 119.6
C12 C11 H11 119.6
C11 C12 C7 118.1(11)
C11 C12 C13 121.2(11)
C7 C12 C13 120.7(10)
C12 C13 H13A 109.5
C12 C13 H13B 109.5
H13A C13 H13B 109.5
C12 C13 H13C 109.5
H13A C13 H13C 109.5
H13B C13 H13C 109.5
N21 Hg21 Cl22 131.1(2)
N21 Hg21 Cl21 103.3(2)
Cl22 Hg21 Cl21 125.56(10)
N21 Hg21 N22 68.5(3)
Cl22 Hg21 N22 91.2(2)
Cl21 Hg21 N22 114.8(2)
N21 Hg21 Cl1 87.3(2)
Cl22 Hg21 Cl1 92.66(9)
Cl21 Hg21 Cl1 86.03(8)
N22 Hg21 Cl1 150.6(2)
C21 N21 C25 118.2(9)
C21 N21 Hg21 118.2(7)
C25 N21 Hg21 123.6(7)
C26 N22 C27 120.5(9)
C26 N22 Hg21 112.8(7)
C27 N22 Hg21 121.7(6)
N21 C21 C22 121.3(11)
N21 C21 C26 116.8(9)
C22 C21 C26 121.9(10)
C23 C22 C21 120.3(11)
C23 C22 H22 119.9
C21 C22 H22 119.9
C22 C23 C24 118.7(11)
C22 C23 H23 120.7
C24 C23 H23 120.7
C25 C24 C23 119.1(11)
C25 C24 H24 120.4
C23 C24 H24 120.4
N21 C25 C24 122.3(10)
N21 C25 H25 118.9
C24 C25 H25 118.9
N22 C26 C21 120.7(10)
N22 C26 H26 119.7
C21 C26 H26 119.7
C28 C27 C32 121.5(11)
C28 C27 N22 120.5(10)
C32 C27 N22 117.7(9)
C29 C28 C27 118.2(12)
C29 C28 H28 120.9
C27 C28 H28 120.9
C28 C29 C30 121.7(12)
C28 C29 H29 119.1
C30 C29 H29 119.1
C29 C30 C31 120.3(12)
C29 C30 H30 119.9
C31 C30 H30 119.9
C32 C31 C30 120.0(12)
C32 C31 H31 120.0
C30 C31 H31 120.0
C31 C32 C27 118.2(11)
C31 C32 C33 120.3(12)
C27 C32 C33 121.6(11)
C32 C33 H33A 109.5
C32 C33 H33B 109.5
H33A C33 H33B 109.5
C32 C33 H33C 109.5
H33A C33 H33C 109.5
H33B C33 H33C 109.5

loop_
_geom_bond_atom_site_label_1
_geom_bond_atom_site_label_2
_geom_bond_distance
Hg1 N1 2.256(7)
Hg1 Cl2 2.410(3)
Hg1 Cl1 2.474(3)
Hg1 N2 2.512(8)
Cl1 Hg21 2.982(3)
N1 C1 1.342(12)
N1 C5 1.353(12)
N2 C6 1.259(11)
N2 C7 1.444(12)
C1 C2 1.399(13)
C1 C6 1.459(14)
C2 C3 1.383(14)
C2 H2 0.9300
C3 C4 1.338(14)
C3 H3 0.9300
C4 C5 1.385(12)
C4 H4 0.9300
C5 H5 0.9300
C6 H6 0.9300
C7 C12 1.372(14)
C7 C8 1.393(15)
C8 C9 1.385(16)
C8 H8 0.9300
C9 C10 1.368(17)
C9 H9 0.9300
C10 C11 1.359(16)
C10 H10 0.9300
C11 C12 1.367(14)
C11 H11 0.9300
C12 C13 1.479(15)
C13 H13A 0.9600
C13 H13B 0.9600
C13 H13C 0.9600
Hg21 N21 2.337(8)
Hg21 Cl22 2.382(3)
Hg21 Cl21 2.428(3)
Hg21 N22 2.499(8)
N21 C21 1.343(13)
N21 C25 1.345(13)
N22 C26 1.248(12)
N22 C27 1.426(13)
C21 C22 1.367(14)
C21 C26 1.467(15)
C22 C23 1.357(17)
C22 H22 0.9300
C23 C24 1.377(16)
C23 H23 0.9300
C24 C25 1.363(14)
C24 H24 0.9300
C25 H25 0.9300
C26 H26 0.9300
C27 C28 1.383(15)
C27 C32 1.418(16)
C28 C29 1.363(17)
C28 H28 0.9300
C29 C30 1.377(18)
C29 H29 0.9300
C30 C31 1.385(18)
C30 H30 0.9300
C31 C32 1.380(16)
C31 H31 0.9300
C32 C33 1.504(17)
C33 H33A 0.9600
C33 H33B 0.9600
C33 H33C 0.9600

loop_
_geom_torsion_atom_site_label_1
_geom_torsion_atom_site_label_2
_geom_torsion_atom_site_label_3
_geom_torsion_atom_site_label_4
_geom_torsion
N1 Hg1 Cl1 Hg21 -90.8(3)
Cl2 Hg1 Cl1 Hg21 89.28(9)
N2 Hg1 Cl1 Hg21 -170.17(19)
Cl2 Hg1 N1 C1 70.6(7)
Cl1 Hg1 N1 C1 -109.3(6)
N2 Hg1 N1 C1 -10.8(6)
Cl2 Hg1 N1 C5 -102.5(7)
Cl1 Hg1 N1 C5 77.6(8)
N2 Hg1 N1 C5 176.1(8)
N1 Hg1 N2 C6 15.2(7)
Cl2 Hg1 N2 C6 -108.9(7)
Cl1 Hg1 N2 C6 139.8(6)
N1 Hg1 N2 C7 172.7(9)
Cl2 Hg1 N2 C7 48.6(8)
Cl1 Hg1 N2 C7 -62.7(8)
C5 N1 C1 C2 -0.4(14)
Hg1 N1 C1 C2 -173.9(7)
C5 N1 C1 C6 179.9(9)
Hg1 N1 C1 C6 6.4(11)
N1 C1 C2 C3 -1.2(15)
C6 C1 C2 C3 178.5(9)
C1 C2 C3 C4 1.3(16)
C2 C3 C4 C5 0.3(15)
C1 N1 C5 C4 2.1(14)
Hg1 N1 C5 C4 175.1(7)
C3 C4 C5 N1 -2.1(15)
C7 N2 C6 C1 -178.7(9)
Hg1 N2 C6 C1 -18.1(11)
N1 C1 C6 N2 9.8(15)
C2 C1 C6 N2 -169.9(9)
C6 N2 C7 C12 -122.2(10)
Hg1 N2 C7 C12 81.9(11)
C6 N2 C7 C8 60.1(13)
Hg1 N2 C7 C8 -95.9(10)
C12 C7 C8 C9 0.9(15)
N2 C7 C8 C9 178.6(9)
C7 C8 C9 C10 0.7(16)
C8 C9 C10 C11 -1.0(18)
C9 C10 C11 C12 -0.2(18)
C10 C11 C12 C7 1.8(16)
C10 C11 C12 C13 -177.9(10)
C8 C7 C12 C11 -2.1(15)
N2 C7 C12 C11 -179.8(9)
C8 C7 C12 C13 177.5(10)
N2 C7 C12 C13 -0.2(15)
Hg1 Cl1 Hg21 N21 -92.6(2)
Hg1 Cl1 Hg21 Cl22 136.37(10)
Hg1 Cl1 Hg21 Cl21 10.89(9)
Hg1 Cl1 Hg21 N22 -126.4(4)
Cl22 Hg21 N21 C21 -64.2(8)
Cl21 Hg21 N21 C21 119.4(7)
N22 Hg21 N21 C21 7.6(7)
Cl1 Hg21 N21 C21 -155.3(7)
Cl22 Hg21 N21 C25 117.0(7)
Cl21 Hg21 N21 C25 -59.4(8)
N22 Hg21 N21 C25 -171.2(8)
Cl1 Hg21 N21 C25 25.9(8)
N21 Hg21 N22 C26 -14.3(7)
Cl22 Hg21 N22 C26 119.9(7)
Cl21 Hg21 N22 C26 -109.5(7)
Cl1 Hg21 N22 C26 22.3(10)
N21 Hg21 N22 C27 -169.3(8)
Cl22 Hg21 N22 C27 -35.1(7)
Cl21 Hg21 N22 C27 95.5(7)
Cl1 Hg21 N22 C27 -132.7(7)
C25 N21 C21 C22 -4.9(15)
Hg21 N21 C21 C22 176.3(8)
C25 N21 C21 C26 177.5(9)
Hg21 N21 C21 C26 -1.4(11)
N21 C21 C22 C23 5.2(17)
C26 C21 C22 C23 -177.3(10)
C21 C22 C23 C24 -2.3(17)
C22 C23 C24 C25 -0.5(17)
C21 N21 C25 C24 1.9(15)
Hg21 N21 C25 C24 -179.3(8)
C23 C24 C25 N21 0.8(17)
C27 N22 C26 C21 175.1(9)
Hg21 N22 C26 C21 19.7(12)
N21 C21 C26 N22 -13.6(15)
C22 C21 C26 N22 168.8(11)
C26 N22 C27 C28 -54.0(14)
Hg21 N22 C27 C28 99.2(10)
C26 N22 C27 C32 131.8(11)
Hg21 N22 C27 C32 -75.1(11)
C32 C27 C28 C29 2.7(17)
N22 C27 C28 C29 -171.4(10)
C27 C28 C29 C30 -1.4(19)
C28 C29 C30 C31 0(2)
C29 C30 C31 C32 -0.5(18)
C30 C31 C32 C27 1.8(17)
C30 C31 C32 C33 -177.2(11)
C28 C27 C32 C31 -2.9(16)
N22 C27 C32 C31 171.3(10)
C28 C27 C32 C33 176.0(11)
N22 C27 C32 C33 -9.8(15)
